data_7212424
loop_
_publ_author_name
'Zheng, Yue-Qing'
'Zhang, Jie'
'Liu, Ji-Yong'

_publ_section_title
;
 New Zn(ii) coordination polymers with 1,3-bis(4-pyridyl)-propane:
 syntheses, crystal structures and properties
;
_journal_issue 10
_journal_name_full CrystEngComm
_journal_page_first 2740
_journal_paper_doi 10.1039/b927448k
_journal_volume 12
_journal_year 2010
_chemical_formula_moiety 'C42 H36 N4 O8 Zn2, 2(H2 O)'
_chemical_formula_sum 'C42 H40 N4 O10 Zn2'
_chemical_formula_weight 891.52
_chemical_name_systematic
;
?
;
_space_group_IT_number 4
_symmetry_cell_setting monoclinic
_symmetry_space_group_name_Hall 'P 2yb'
_symmetry_space_group_name_H-M 'P 1 21 1'
_atom_sites_solution_hydrogens geom
_atom_sites_solution_primary direct
_atom_sites_solution_secondary difmap
_audit_creation_method SHELXL-97
_cell_angle_alpha 90.00
_cell_angle_beta 91.30(3)
_cell_angle_gamma 90.00
_cell_formula_units_Z 2
_cell_length_a 12.030(2)
_cell_length_b 13.949(3)
_cell_length_c 12.384(3)
_cell_measurement_reflns_used 20196
_cell_measurement_temperature 295(2)
_cell_measurement_theta_max 27.47
_cell_measurement_theta_min 3.29
_cell_volume 2077.6(8)
_computing_cell_refinement RAPID-AUTO
_computing_data_collection 'RAPID-AUTO (Rigaku, 1998)'
_computing_data_reduction 'CrystalStructure (Rigaku/MSC, 2004)'
_computing_molecular_graphics 'SHELXTL (Bruker, 1997)'
_computing_publication_material SHELXL-97
_computing_structure_refinement 'SHELXL-97 (Sheldrick, 1997)'
_computing_structure_solution 'SHELXS-97 (Sheldrick, 1990)'
_diffrn_ambient_temperature 295(2)
_diffrn_detector_area_resol_mean 0
_diffrn_measured_fraction_theta_full 0.990
_diffrn_measured_fraction_theta_max 0.990
_diffrn_measurement_device_type 'Rigaku R-AXIS RAPID'
_diffrn_measurement_method '\w scans'
_diffrn_radiation_monochromator graphite
_diffrn_radiation_source 'fine-focus sealed tube'
_diffrn_radiation_type MoK\a
_diffrn_radiation_wavelength 0.71073
_diffrn_reflns_av_R_equivalents 0.0833
_diffrn_reflns_av_sigmaI/netI 0.1438
_diffrn_reflns_limit_h_max 15
_diffrn_reflns_limit_h_min -15
_diffrn_reflns_limit_k_max 16
_diffrn_reflns_limit_k_min -18
_diffrn_reflns_limit_l_max 16
_diffrn_reflns_limit_l_min -16
_diffrn_reflns_number 20196
_diffrn_reflns_theta_full 27.47
_diffrn_reflns_theta_max 27.47
_diffrn_reflns_theta_min 3.29
_diffrn_standards_decay_% 0
_diffrn_standards_interval_time 0
_diffrn_standards_number 0
_exptl_absorpt_coefficient_mu 1.216
_exptl_absorpt_correction_T_max 0.832
_exptl_absorpt_correction_T_min 0.788
_exptl_absorpt_correction_type empirical
_exptl_absorpt_process_details 'ABSCOR (Higashi, 1995)'
_exptl_crystal_colour colourless
_exptl_crystal_density_diffrn 1.425
_exptl_crystal_density_method 'not measured'
_exptl_crystal_description block
_exptl_crystal_F_000 920
_exptl_crystal_size_max 0.48
_exptl_crystal_size_mid 0.16
_exptl_crystal_size_min 0.15
_refine_diff_density_max 1.106
_refine_diff_density_min -0.516
_refine_diff_density_rms 0.084
_refine_ls_abs_structure_details 'Flack H D (1983), Acta Cryst. A39, 876-881'
_refine_ls_abs_structure_Flack 0.04(2)
_refine_ls_extinction_coef 0
_refine_ls_extinction_method none
_refine_ls_goodness_of_fit_ref 1.029
_refine_ls_hydrogen_treatment constr
_refine_ls_matrix_type full
_refine_ls_number_parameters 523
_refine_ls_number_reflns 8479
_refine_ls_number_restraints 1
_refine_ls_restrained_S_all 1.029
_refine_ls_R_factor_all 0.1234
_refine_ls_R_factor_gt 0.0728
_refine_ls_shift/su_max 0.003
_refine_ls_shift/su_mean 0.000
_refine_ls_structure_factor_coef Fsqd
_refine_ls_weighting_details 'calc w=1/[\s^2^(Fo^2^)+(0.1009P)^2^+0.7327P] where P=(Fo^2^+2Fc^2^)/3'
_refine_ls_weighting_scheme calc
_refine_ls_wR_factor_gt 0.1771
_refine_ls_wR_factor_ref 0.2011
_reflns_number_gt 5290
_reflns_number_total 8479
_reflns_threshold_expression >2sigma(I)
_cod_data_source_file b927448k.txt
_cod_data_source_block 3
_cod_original_sg_symbol_H-M P21
_cod_database_code 7212424

loop_
_symmetry_equiv_pos_as_xyz
'x, y, z'
'-x, y+1/2, -z'

loop_
_atom_site_label
_atom_site_type_symbol
_atom_site_fract_x
_atom_site_fract_y
_atom_site_fract_z
_atom_site_U_iso_or_equiv
_atom_site_adp_type
_atom_site_occupancy
_atom_site_symmetry_multiplicity
_atom_site_calc_flag
_atom_site_refinement_flags
Zn1 Zn -0.07724(7) 0.62520(6) 0.13979(7) 0.0540(2) Uani 1 1 d .
N1 N -0.1275(5) 0.5512(5) 0.2708(5) 0.0541(16) Uani 1 1 d .
C1 C -0.1156(9) 0.4259(7) 0.4000(8) 0.078(3) Uani 1 1 d .
H1A H -0.0741 0.3750 0.4280 0.093 Uiso 1 1 calc R
C2 C -0.0697(8) 0.4824(7) 0.3158(8) 0.071(2) Uani 1 1 d .
H2A H 0.0020 0.4700 0.2929 0.086 Uiso 1 1 calc R
C3 C -0.2294(9) 0.5701(7) 0.3084(8) 0.077(3) Uani 1 1 d .
H3A H -0.2706 0.6199 0.2776 0.092 Uiso 1 1 calc R
C4 C -0.2748(8) 0.5171(7) 0.3920(8) 0.075(3) Uani 1 1 d .
H4A H -0.3457 0.5315 0.4158 0.090 Uiso 1 1 calc R
C5 C -0.2150(8) 0.4432(6) 0.4399(6) 0.062(2) Uani 1 1 d .
C6 C -0.2625(9) 0.3906(7) 0.5329(7) 0.077(3) Uani 1 1 d .
H6A H -0.2416 0.3235 0.5303 0.093 Uiso 1 1 calc R
H6B H -0.3429 0.3949 0.5307 0.093 Uiso 1 1 calc R
C7 C -0.2148(11) 0.4379(7) 0.6375(8) 0.084(3) Uani 1 1 d .
H7A H -0.1343 0.4391 0.6351 0.101 Uiso 1 1 calc R
H7B H -0.2409 0.5035 0.6416 0.101 Uiso 1 1 calc R
C8 C -0.2496(9) 0.3843(8) 0.7361(6) 0.080(3) Uani 1 1 d .
H8A H -0.2176 0.3204 0.7361 0.096 Uiso 1 1 calc R
H8B H -0.3299 0.3781 0.7360 0.096 Uiso 1 1 calc R
C9 C -0.2103(8) 0.4379(6) 0.8352(7) 0.063(2) Uani 1 1 d .
C10 C -0.1125(9) 0.4131(6) 0.8910(7) 0.071(2) Uani 1 1 d .
H10A H -0.0713 0.3602 0.8696 0.085 Uiso 1 1 calc R
C11 C -0.0778(8) 0.4669(6) 0.9769(7) 0.063(2) Uani 1 1 d .
H11A H -0.0125 0.4487 1.0129 0.076 Uiso 1 1 calc R
C12 C -0.2216(9) 0.5684(8) 0.9567(8) 0.079(3) Uani 1 1 d .
H12A H -0.2614 0.6216 0.9793 0.095 Uiso 1 1 calc R
C13 C -0.2578(9) 0.5209(9) 0.8704(9) 0.088(3) Uani 1 1 d .
H13A H -0.3187 0.5452 0.8317 0.105 Uiso 1 1 calc R
N2 N -0.1305(6) 0.5429(5) 1.0126(5) 0.0565(16) Uani 1 1 d .
Zn2 Zn 0.33727(7) 0.37477(7) 0.42292(7) 0.0584(3) Uani 1 1 d .
N3 N 0.4741(5) 0.2924(5) 0.3882(6) 0.0578(17) Uani 1 1 d .
C14 C 0.6102(8) 0.1768(6) 0.4310(8) 0.075(3) Uani 1 1 d .
H14A H 0.6334 0.1283 0.4779 0.090 Uiso 1 1 calc R
C15 C 0.5131(7) 0.2231(6) 0.4508(7) 0.062(2) Uani 1 1 d .
H15A H 0.4728 0.2052 0.5107 0.074 Uiso 1 1 calc R
C16 C 0.5323(8) 0.3160(8) 0.3009(8) 0.079(3) Uani 1 1 d .
H16A H 0.5060 0.3640 0.2548 0.095 Uiso 1 1 calc R
C17 C 0.6294(8) 0.2705(8) 0.2789(9) 0.083(3) Uani 1 1 d .
H17A H 0.6669 0.2880 0.2171 0.099 Uiso 1 1 calc R
C18 C 0.6751(7) 0.1988(7) 0.3449(8) 0.067(2) Uani 1 1 d .
C19 C 0.7879(7) 0.1561(8) 0.3322(8) 0.076(3) Uani 1 1 d .
H19A H 0.8381 0.1854 0.3850 0.091 Uiso 1 1 calc R
H19B H 0.7838 0.0883 0.3491 0.091 Uiso 1 1 calc R
C20 C 0.8362(8) 0.1666(9) 0.2246(9) 0.084(3) Uani 1 1 d .
H20A H 0.8394 0.2342 0.2067 0.101 Uiso 1 1 calc R
H20B H 0.7877 0.1356 0.1717 0.101 Uiso 1 1 calc R
C21 C 0.9499(7) 0.1251(9) 0.2169(8) 0.081(3) Uani 1 1 d .
H21A H 0.9664 0.1161 0.1412 0.098 Uiso 1 1 calc R
H21B H 0.9505 0.0624 0.2508 0.098 Uiso 1 1 calc R
C22 C 1.0403(7) 0.1849(6) 0.2683(8) 0.061(2) Uani 1 1 d .
C23 C 1.0720(7) 0.1730(6) 0.3758(8) 0.065(2) Uani 1 1 d .
H23A H 1.0379 0.1268 0.4177 0.079 Uiso 1 1 calc R
C24 C 1.1542(7) 0.2303(7) 0.4198(7) 0.067(2) Uani 1 1 d .
H24A H 1.1753 0.2206 0.4917 0.080 Uiso 1 1 calc R
C25 C 1.1701(7) 0.3120(7) 0.2608(8) 0.068(2) Uani 1 1 d .
H25A H 1.2020 0.3606 0.2206 0.082 Uiso 1 1 calc R
C26 C 1.0908(9) 0.2572(7) 0.2132(8) 0.071(2) Uani 1 1 d .
H26A H 1.0700 0.2688 0.1416 0.085 Uiso 1 1 calc R
N4 N 1.2056(5) 0.2996(5) 0.3644(6) 0.0566(17) Uani 1 1 d .
O1 O 0.1850(5) 0.2279(4) 0.8773(5) 0.0650(15) Uani 1 1 d .
O2 O 0.1172(5) 0.3084(5) 0.7351(5) 0.0749(17) Uani 1 1 d .
O3 O 0.3404(6) 0.4294(5) 0.5651(5) 0.0746(17) Uani 1 1 d .
O4 O 0.3335(5) 0.2800(4) 0.6250(5) 0.0680(16) Uani 1 1 d .
C27 C 0.1857(6) 0.2980(5) 0.8111(7) 0.0476(17) Uani 1 1 d .
C28 C 0.2715(6) 0.3705(6) 0.8339(6) 0.0486(16) Uani 1 1 d .
C29 C 0.2846(9) 0.4063(7) 0.9374(7) 0.072(3) Uani 1 1 d .
H29A H 0.2395 0.3838 0.9918 0.087 Uiso 1 1 calc R
C30 C 0.3636(9) 0.4749(8) 0.9610(9) 0.084(3) Uani 1 1 d .
H30A H 0.3731 0.4967 1.0316 0.101 Uiso 1 1 calc R
C31 C 0.4281(9) 0.5112(7) 0.8812(9) 0.085(3) Uani 1 1 d .
H31A H 0.4808 0.5582 0.8969 0.102 Uiso 1 1 calc R
C32 C 0.4146(8) 0.4779(7) 0.7792(9) 0.075(3) Uani 1 1 d .
H32A H 0.4579 0.5041 0.7253 0.090 Uiso 1 1 calc R
C33 C 0.3405(6) 0.4078(5) 0.7522(6) 0.0494(18) Uani 1 1 d .
C34 C 0.3376(6) 0.3681(7) 0.6406(6) 0.0536(18) Uani 1 1 d .
O5 O 0.3678(5) 0.4724(5) 0.3171(6) 0.0774(18) Uani 1 1 d .
O6 O 0.2201(5) 0.5596(5) 0.3607(5) 0.0702(16) Uani 1 1 d .
O7 O 0.0709(5) 0.6782(4) 0.1289(6) 0.0729(17) Uani 1 1 d .
O8 O 0.1245(5) 0.5251(4) 0.1403(5) 0.0655(15) Uani 1 1 d .
C35 C 0.3026(6) 0.5455(6) 0.3065(6) 0.0527(18) Uani 1 1 d .
C36 C 0.3386(7) 0.6150(6) 0.2187(6) 0.0550(18) Uani 1 1 d .
C37 C 0.4471(6) 0.6452(6) 0.2175(7) 0.059(2) Uani 1 1 d .
H37A H 0.4983 0.6219 0.2685 0.071 Uiso 1 1 calc R
C38 C 0.4805(7) 0.7105(7) 0.1403(9) 0.076(3) Uani 1 1 d .
H38A H 0.5539 0.7314 0.1403 0.091 Uiso 1 1 calc R
C39 C 0.4077(9) 0.7438(6) 0.0655(7) 0.071(3) Uani 1 1 d .
H39A H 0.4317 0.7868 0.0137 0.085 Uiso 1 1 calc R
C40 C 0.2957(7) 0.7146(6) 0.0643(7) 0.059(2) Uani 1 1 d .
H40A H 0.2454 0.7383 0.0129 0.071 Uiso 1 1 calc R
C41 C 0.2622(6) 0.6491(5) 0.1425(6) 0.0487(18) Uani 1 1 d .
C42 C 0.1456(6) 0.6120(6) 0.1354(6) 0.0525(18) Uani 1 1 d .
O9 O 0.0770(9) 0.4532(10) 0.5722(12) 0.166(4) Uani 1 1 d .
H9C H 0.1431 0.4596 0.5490 0.248 Uiso 1 1 d .
H9D H 0.0754 0.4076 0.6201 0.248 Uiso 1 1 d .
O10 O 0.0616(7) 0.7109(6) 0.4056(6) 0.105(3) Uani 1 1 d .
H10C H 0.0894 0.6556 0.3918 0.157 Uiso 1 1 d .
H10D H 0.0181 0.7461 0.3677 0.157 Uiso 1 1 d .

loop_
_atom_site_aniso_label
_atom_site_aniso_U_11
_atom_site_aniso_U_22
_atom_site_aniso_U_33
_atom_site_aniso_U_23
_atom_site_aniso_U_13
_atom_site_aniso_U_12
Zn1 0.0567(5) 0.0533(5) 0.0520(5) -0.0041(4) 0.0014(4) 0.0000(4)
N1 0.055(4) 0.053(4) 0.054(4) -0.004(3) 0.001(3) 0.004(3)
C1 0.086(7) 0.068(6) 0.079(7) 0.012(5) -0.007(6) 0.015(5)
C2 0.072(6) 0.067(6) 0.076(6) 0.007(5) 0.017(5) 0.010(5)
C3 0.090(7) 0.075(6) 0.066(6) 0.007(5) 0.009(5) 0.030(5)
C4 0.073(6) 0.070(6) 0.083(7) 0.007(5) 0.016(5) 0.014(5)
C5 0.092(7) 0.052(5) 0.041(4) 0.000(3) -0.012(4) -0.008(5)
C6 0.114(8) 0.069(6) 0.049(5) -0.004(4) -0.009(5) -0.016(6)
C7 0.136(10) 0.055(5) 0.062(6) -0.012(4) -0.004(6) -0.010(6)
C8 0.120(8) 0.078(6) 0.042(4) -0.004(5) -0.006(5) -0.020(6)
C9 0.076(6) 0.066(5) 0.047(5) -0.003(4) 0.003(4) -0.013(5)
C10 0.096(7) 0.054(5) 0.062(6) -0.012(4) -0.002(5) 0.002(5)
C11 0.075(5) 0.054(5) 0.061(5) -0.005(4) 0.000(4) -0.002(4)
C12 0.083(7) 0.091(7) 0.064(6) -0.025(5) -0.007(5) -0.026(6)
C13 0.075(7) 0.102(8) 0.085(7) -0.026(6) -0.021(6) 0.018(6)
N2 0.058(4) 0.054(4) 0.057(4) -0.005(3) -0.007(3) 0.003(3)
Zn2 0.0570(5) 0.0575(5) 0.0610(6) 0.0047(5) 0.0079(4) 0.0075(5)
N3 0.055(4) 0.061(4) 0.058(4) 0.002(3) 0.013(3) -0.001(3)
C14 0.068(6) 0.060(5) 0.099(8) 0.022(5) 0.017(5) -0.005(5)
C15 0.054(5) 0.060(5) 0.072(6) 0.008(4) 0.020(4) 0.011(4)
C16 0.079(7) 0.091(7) 0.067(6) 0.016(5) 0.000(5) 0.030(6)
C17 0.082(7) 0.078(6) 0.089(7) 0.026(5) 0.032(6) 0.027(5)
C18 0.058(5) 0.061(5) 0.083(6) 0.002(4) 0.013(5) -0.003(4)
C19 0.061(5) 0.077(6) 0.092(7) -0.005(5) 0.010(5) 0.015(5)
C20 0.071(6) 0.101(8) 0.081(7) -0.011(6) 0.002(5) -0.008(5)
C21 0.062(5) 0.100(7) 0.082(6) -0.027(7) 0.013(4) 0.003(6)
C22 0.052(5) 0.058(5) 0.073(6) -0.006(4) 0.017(4) 0.014(4)
C23 0.057(5) 0.057(5) 0.083(7) 0.001(4) 0.011(5) 0.009(4)
C24 0.065(5) 0.072(6) 0.063(5) 0.016(4) 0.012(4) 0.008(5)
C25 0.054(5) 0.072(6) 0.080(7) 0.013(5) 0.021(5) 0.007(4)
C26 0.078(6) 0.074(6) 0.060(6) -0.004(4) 0.005(5) 0.008(5)
N4 0.051(4) 0.057(4) 0.062(5) 0.003(3) 0.009(3) 0.010(3)
O1 0.066(4) 0.058(3) 0.070(4) 0.011(3) -0.001(3) -0.007(3)
O2 0.074(4) 0.081(4) 0.068(4) 0.015(3) -0.013(3) -0.015(3)
O3 0.098(5) 0.069(4) 0.057(4) 0.005(3) 0.003(3) -0.001(3)
O4 0.088(4) 0.056(3) 0.061(4) -0.010(3) 0.011(3) -0.001(3)
C27 0.040(4) 0.043(4) 0.060(5) 0.000(3) 0.012(4) 0.000(3)
C28 0.049(4) 0.047(4) 0.049(4) -0.006(4) 0.003(3) 0.003(4)
C29 0.090(7) 0.072(6) 0.055(5) -0.008(4) 0.005(5) 0.003(5)
C30 0.089(7) 0.088(7) 0.074(7) -0.040(6) -0.004(6) -0.007(6)
C31 0.086(7) 0.073(6) 0.095(8) -0.037(6) 0.001(6) -0.011(5)
C32 0.059(5) 0.072(6) 0.093(8) -0.003(5) 0.003(5) -0.002(5)
C33 0.040(4) 0.044(4) 0.064(5) -0.003(3) 0.003(3) -0.006(3)
C34 0.045(4) 0.071(5) 0.045(4) 0.003(4) 0.008(3) -0.011(4)
O5 0.067(4) 0.073(4) 0.093(5) 0.026(4) 0.022(3) 0.016(3)
O6 0.063(3) 0.086(4) 0.062(4) 0.006(3) 0.017(3) 0.020(3)
O7 0.058(3) 0.056(3) 0.105(5) 0.000(3) 0.007(3) 0.009(3)
O8 0.057(3) 0.053(3) 0.086(4) 0.004(3) -0.002(3) -0.005(3)
C35 0.048(4) 0.060(5) 0.049(4) 0.005(4) -0.011(4) -0.005(4)
C36 0.065(5) 0.046(4) 0.054(4) -0.008(4) -0.001(4) -0.010(4)
C37 0.036(4) 0.061(5) 0.081(6) -0.002(4) -0.003(4) 0.001(4)
C38 0.049(5) 0.073(6) 0.105(8) 0.001(6) 0.010(5) -0.023(5)
C39 0.085(7) 0.061(5) 0.066(6) 0.012(4) 0.024(5) -0.018(5)
C40 0.070(5) 0.049(4) 0.059(5) 0.003(4) 0.006(4) 0.013(4)
C41 0.054(4) 0.046(4) 0.045(4) -0.009(3) -0.001(3) 0.007(3)
C42 0.054(4) 0.058(5) 0.045(4) -0.003(4) 0.002(3) -0.001(4)
O9 0.105(7) 0.159(10) 0.232(13) -0.002(10) -0.002(7) 0.028(7)
O10 0.139(7) 0.107(6) 0.068(5) -0.012(4) -0.010(4) 0.017(5)

loop_
_atom_type_symbol
_atom_type_description
_atom_type_scat_dispersion_real
_atom_type_scat_dispersion_imag
_atom_type_scat_source
C C 0.0033 0.0016 'International Tables Vol C Tables 4.2.6.8 and 6.1.1.4'
H H 0.0000 0.0000 'International Tables Vol C Tables 4.2.6.8 and 6.1.1.4'
N N 0.0061 0.0033 'International Tables Vol C Tables 4.2.6.8 and 6.1.1.4'
O O 0.0106 0.0060 'International Tables Vol C Tables 4.2.6.8 and 6.1.1.4'
Zn Zn 0.2839 1.4301 'International Tables Vol C Tables 4.2.6.8 and 6.1.1.4'

loop_
_geom_angle_atom_site_label_1
_geom_angle_atom_site_label_2
_geom_angle_atom_site_label_3
_geom_angle
_geom_angle_site_symmetry_1
_geom_angle_site_symmetry_3
O7 Zn1 O1 108.9(2) . 2_556
O7 Zn1 N1 122.8(3) . .
O1 Zn1 N1 104.6(3) 2_556 .
O7 Zn1 N2 115.7(3) . 1_554
O1 Zn1 N2 97.7(3) 2_556 1_554
N1 Zn1 N2 103.8(3) . 1_554
C2 N1 C3 118.5(8) . .
C2 N1 Zn1 123.5(6) . .
C3 N1 Zn1 117.8(6) . .
C5 C1 C2 122.5(9) . .
C5 C1 H1A 118.8 . .
C2 C1 H1A 118.8 . .
N1 C2 C1 120.5(9) . .
N1 C2 H2A 119.7 . .
C1 C2 H2A 119.7 . .
N1 C3 C4 121.8(9) . .
N1 C3 H3A 119.1 . .
C4 C3 H3A 119.1 . .
C5 C4 C3 120.4(9) . .
C5 C4 H4A 119.8 . .
C3 C4 H4A 119.8 . .
C1 C5 C4 116.2(8) . .
C1 C5 C6 124.2(9) . .
C4 C5 C6 119.6(9) . .
C5 C6 C7 107.2(8) . .
C5 C6 H6A 110.3 . .
C7 C6 H6A 110.3 . .
C5 C6 H6B 110.3 . .
C7 C6 H6B 110.3 . .
H6A C6 H6B 108.5 . .
C8 C7 C6 111.3(8) . .
C8 C7 H7A 109.4 . .
C6 C7 H7A 109.4 . .
C8 C7 H7B 109.4 . .
C6 C7 H7B 109.4 . .
H7A C7 H7B 108.0 . .
C7 C8 C9 109.1(8) . .
C7 C8 H8A 109.9 . .
C9 C8 H8A 109.9 . .
C7 C8 H8B 109.9 . .
C9 C8 H8B 109.9 . .
H8A C8 H8B 108.3 . .
C13 C9 C10 114.0(8) . .
C13 C9 C8 123.7(9) . .
C10 C9 C8 121.8(9) . .
C11 C10 C9 119.4(9) . .
C11 C10 H10A 120.3 . .
C9 C10 H10A 120.3 . .
N2 C11 C10 124.5(9) . .
N2 C11 H11A 117.8 . .
C10 C11 H11A 117.8 . .
C13 C12 N2 122.6(11) . .
C13 C12 H12A 118.7 . .
N2 C12 H12A 118.7 . .
C12 C13 C9 123.3(11) . .
C12 C13 H13A 118.3 . .
C9 C13 H13A 118.3 . .
C11 N2 C12 115.9(8) . .
C11 N2 Zn1 124.6(6) . 1_556
C12 N2 Zn1 119.4(6) . 1_556
O3 Zn2 O5 110.0(3) . .
O3 Zn2 N4 122.3(3) . 1_455
O5 Zn2 N4 106.4(3) . 1_455
O3 Zn2 N3 114.4(3) . .
O5 Zn2 N3 95.0(3) . .
N4 Zn2 N3 105.0(3) 1_455 .
C15 N3 C16 117.9(7) . .
C15 N3 Zn2 124.2(5) . .
C16 N3 Zn2 117.7(6) . .
C15 C14 C18 122.7(9) . .
C15 C14 H14A 118.7 . .
C18 C14 H14A 118.7 . .
N3 C15 C14 122.5(8) . .
N3 C15 H15A 118.7 . .
C14 C15 H15A 118.7 . .
N3 C16 C17 120.8(9) . .
N3 C16 H16A 119.6 . .
C17 C16 H16A 119.6 . .
C16 C17 C18 123.0(9) . .
C16 C17 H17A 118.5 . .
C18 C17 H17A 118.5 . .
C14 C18 C17 113.1(8) . .
C14 C18 C19 121.8(9) . .
C17 C18 C19 124.8(8) . .
C20 C19 C18 115.7(9) . .
C20 C19 H19A 108.4 . .
C18 C19 H19A 108.4 . .
C20 C19 H19B 108.4 . .
C18 C19 H19B 108.4 . .
H19A C19 H19B 107.4 . .
C19 C20 C21 113.7(9) . .
C19 C20 H20A 108.8 . .
C21 C20 H20A 108.8 . .
C19 C20 H20B 108.8 . .
C21 C20 H20B 108.8 . .
H20A C20 H20B 107.7 . .
C20 C21 C22 114.4(9) . .
C20 C21 H21A 108.6 . .
C22 C21 H21A 108.6 . .
C20 C21 H21B 108.6 . .
C22 C21 H21B 108.6 . .
H21A C21 H21B 107.6 . .
C26 C22 C23 116.8(9) . .
C26 C22 C21 121.6(9) . .
C23 C22 C21 121.5(8) . .
C24 C23 C22 119.5(9) . .
C24 C23 H23A 120.3 . .
C22 C23 H23A 120.3 . .
N4 C24 C23 123.4(9) . .
N4 C24 H24A 118.3 . .
C23 C24 H24A 118.3 . .
C26 C25 N4 123.2(9) . .
C26 C25 H25A 118.4 . .
N4 C25 H25A 118.4 . .
C25 C26 C22 121.2(10) . .
C25 C26 H26A 119.4 . .
C22 C26 H26A 119.4 . .
C24 N4 C25 115.9(8) . .
C24 N4 Zn2 123.8(6) . 1_655
C25 N4 Zn2 120.1(6) . 1_655
C27 O1 Zn1 120.6(5) . 2_546
C34 O3 Zn2 114.1(6) . .
O2 C27 O1 124.1(7) . .
O2 C27 C28 121.1(7) . .
O1 C27 C28 114.8(7) . .
C29 C28 C33 118.1(7) . .
C29 C28 C27 119.5(7) . .
C33 C28 C27 122.3(6) . .
C30 C29 C28 120.9(9) . .
C30 C29 H29A 119.6 . .
C28 C29 H29A 119.6 . .
C31 C30 C29 120.3(9) . .
C31 C30 H30A 119.9 . .
C29 C30 H30A 119.9 . .
C32 C31 C30 119.4(9) . .
C32 C31 H31A 120.3 . .
C30 C31 H31A 120.3 . .
C31 C32 C33 122.7(10) . .
C31 C32 H32A 118.6 . .
C33 C32 H32A 118.6 . .
C32 C33 C28 118.6(8) . .
C32 C33 C34 119.9(7) . .
C28 C33 C34 121.5(6) . .
O4 C34 O3 123.5(7) . .
O4 C34 C33 120.8(7) . .
O3 C34 C33 115.6(8) . .
C35 O5 Zn2 120.1(5) . .
C42 O7 Zn1 111.3(5) . .
O6 C35 O5 124.6(7) . .
O6 C35 C36 122.3(7) . .
O5 C35 C36 113.1(7) . .
C37 C36 C41 120.2(7) . .
C37 C36 C35 119.2(7) . .
C41 C36 C35 120.6(7) . .
C36 C37 C38 120.0(8) . .
C36 C37 H37A 120.0 . .
C38 C37 H37A 120.0 . .
C39 C38 C37 120.5(8) . .
C39 C38 H38A 119.7 . .
C37 C38 H38A 119.7 . .
C38 C39 C40 121.1(8) . .
C38 C39 H39A 119.4 . .
C40 C39 H39A 119.4 . .
C41 C40 C39 118.3(8) . .
C41 C40 H40A 120.9 . .
C39 C40 H40A 120.9 . .
C36 C41 C40 119.9(7) . .
C36 C41 C42 121.9(7) . .
C40 C41 C42 118.1(7) . .
O8 C42 O7 124.0(7) . .
O8 C42 C41 121.9(7) . .
O7 C42 C41 114.1(7) . .
H9C O9 H9D 109.8 . .
H10C O10 H10D 130.2 . .

loop_
_geom_bond_atom_site_label_1
_geom_bond_atom_site_label_2
_geom_bond_distance
_geom_bond_site_symmetry_2
Zn1 O7 1.937(6) .
Zn1 O1 1.940(6) 2_556
Zn1 N1 2.027(7) .
Zn1 N2 2.041(7) 1_554
N1 C2 1.303(11) .
N1 C3 1.347(11) .
C1 C5 1.327(13) .
C1 C2 1.428(13) .
C1 H1A 0.9300 .
C2 H2A 0.9300 .
C3 C4 1.394(14) .
C3 H3A 0.9300 .
C4 C5 1.382(13) .
C4 H4A 0.9300 .
C5 C6 1.491(12) .
C6 C7 1.552(13) .
C6 H6A 0.9700 .
C6 H6B 0.9700 .
C7 C8 1.499(13) .
C7 H7A 0.9700 .
C7 H7B 0.9700 .
C8 C9 1.504(12) .
C8 H8A 0.9700 .
C8 H8B 0.9700 .
C9 C13 1.367(14) .
C9 C10 1.395(13) .
C10 C11 1.359(12) .
C10 H10A 0.9300 .
C11 N2 1.317(11) .
C11 H11A 0.9300 .
C12 C13 1.323(13) .
C12 N2 1.331(12) .
C12 H12A 0.9300 .
C13 H13A 0.9300 .
N2 Zn1 2.041(7) 1_556
Zn2 O3 1.918(6) .
Zn2 O5 1.931(6) .
Zn2 N4 2.020(7) 1_455
Zn2 N3 2.061(7) .
N3 C15 1.319(11) .
N3 C16 1.342(12) .
C14 C15 1.361(12) .
C14 C18 1.371(12) .
C14 H14A 0.9300 .
C15 H15A 0.9300 .
C16 C17 1.362(13) .
C16 H16A 0.9300 .
C17 C18 1.397(13) .
C17 H17A 0.9300 .
C18 C19 1.494(12) .
C19 C20 1.473(14) .
C19 H19A 0.9700 .
C19 H19B 0.9700 .
C20 C21 1.491(13) .
C20 H20A 0.9700 .
C20 H20B 0.9700 .
C21 C22 1.500(14) .
C21 H21A 0.9700 .
C21 H21B 0.9700 .
C22 C26 1.368(13) .
C22 C23 1.387(13) .
C23 C24 1.374(13) .
C23 H23A 0.9300 .
C24 N4 1.345(11) .
C24 H24A 0.9300 .
C25 C26 1.348(14) .
C25 N4 1.354(12) .
C25 H25A 0.9300 .
C26 H26A 0.9300 .
N4 Zn2 2.020(7) 1_655
O1 C27 1.277(10) .
O1 Zn1 1.940(6) 2_546
O2 C27 1.245(9) .
O3 C34 1.269(10) .
O4 C34 1.244(11) .
C27 C28 1.468(11) .
C28 C29 1.382(11) .
C28 C33 1.422(10) .
C29 C30 1.375(14) .
C29 H29A 0.9300 .
C30 C31 1.368(15) .
C30 H30A 0.9300 .
C31 C32 1.352(14) .
C31 H31A 0.9300 .
C32 C33 1.360(12) .
C32 H32A 0.9300 .
C33 C34 1.488(11) .
O5 C35 1.291(10) .
O6 C35 1.227(9) .
O7 C42 1.289(10) .
O8 C42 1.240(10) .
C35 C36 1.527(11) .
C36 C37 1.372(10) .
C36 C41 1.387(11) .
C37 C38 1.386(13) .
C37 H37A 0.9300 .
C38 C39 1.343(14) .
C38 H38A 0.9300 .
C39 C40 1.407(13) .
C39 H39A 0.9300 .
C40 C41 1.397(11) .
C40 H40A 0.9300 .
C41 C42 1.495(10) .
O9 H9C 0.8562 .
O9 H9D 0.8707 .
O10 H10C 0.8607 .
O10 H10D 0.8501 .
